data_4103960
loop_
_publ_author_name
'Soo Hyuk Choi'
'Ilia A. Guzei'
'Lara C. Spencer'
'Samuel H. Gellman'

_publ_contact_author_address
;
Department of Chemistry
University of Wisconsin-Madison
1101 University Ave
Madison, WI  53706
USA
;
_publ_contact_author_email iguzei@chem.wisc.edu
_publ_contact_author_fax 608-262-0381
_publ_contact_author_name
;
Guzei, Ilia A. 
;
_publ_contact_author_phone 608-263-4694
_publ_section_title
;
 Crystallographic Characterization of Helical Secondary Structures in 2:1
 and 1:2 \a/\b-Peptides
;
_journal_name_full 'Journal of the American Chemical Society'
_journal_page_first 2917
_journal_page_last 2924
_journal_paper_doi 10.1021/ja808168y
_journal_volume 131
_journal_year 2009
_chemical_absolute_configuration ad
_chemical_formula_moiety 'C40 H62 N6 O9'
_chemical_formula_sum 'C40 H62 N6 O9'
_chemical_formula_weight 770.96
_chemical_name_systematic
; 
 ? 
;
_space_group_IT_number 19
_symmetry_cell_setting orthorhombic
_symmetry_Int_Tables_number 19
_symmetry_space_group_name_Hall 'P 2ac 2ab'
_symmetry_space_group_name_H-M 'P 21 21 21'
_atom_sites_solution_hydrogens geom
_atom_sites_solution_primary direct
_atom_sites_solution_secondary difmap
_audit_creation_method
;
manual editing of the CIF file 
created by SHELXTL Ver. 6.10
and processed with modiCIfer-09152005. 
;
_cell_angle_alpha 90.00
_cell_angle_beta 90.00
_cell_angle_gamma 90.00
_cell_formula_units_Z 8
_cell_length_a 8.5572(10)
_cell_length_b 27.653(3)
_cell_length_c 36.266(4)
_cell_measurement_reflns_used 11508
_cell_measurement_temperature 100(2)
_cell_measurement_theta_max 26.4815
_cell_measurement_theta_min 2.2797
_cell_volume 8581.7(17)
_computing_cell_refinement 'SAINT Ver. 6.22  (Bruker-AXS, 2003)'
_computing_data_collection 'SMART Ver. 5.622 (Bruker-AXS, 2003)'
_computing_data_reduction 'SAINT Ver. 6.22'
_computing_molecular_graphics 'SHELXTL Ver. 6.10 '
_computing_publication_material 'SHELXTL Ver. 6.10 '
_computing_structure_refinement 'SHELXTL Ver. 6.10 '
_computing_structure_solution 'SHELXTL Ver. 6.10 (Bruker-AXS, 2003)'
_diffrn_ambient_temperature 100(2)
_diffrn_measured_fraction_theta_full 0.989
_diffrn_measured_fraction_theta_max 0.989
_diffrn_measurement_device_type 'Bruker CCD-1000 area detector'
_diffrn_measurement_method '0.30\% \w scans'
_diffrn_radiation_monochromator graphite
_diffrn_radiation_source 'fine-focus sealed tube'
_diffrn_radiation_type Mo-K\a
_diffrn_radiation_wavelength 0.71073
_diffrn_reflns_av_R_equivalents 0.0767
_diffrn_reflns_av_sigmaI/netI 0.0695
_diffrn_reflns_limit_h_max 10
_diffrn_reflns_limit_h_min -10
_diffrn_reflns_limit_k_max 34
_diffrn_reflns_limit_k_min -30
_diffrn_reflns_limit_l_max 43
_diffrn_reflns_limit_l_min -45
_diffrn_reflns_number 43323
_diffrn_reflns_theta_full 26.52
_diffrn_reflns_theta_max 26.52
_diffrn_reflns_theta_min 1.58
_diffrn_standards_number 0
_exptl_absorpt_coefficient_mu 0.085
_exptl_absorpt_correction_T_max 0.9734
_exptl_absorpt_correction_T_min 0.9677
_exptl_absorpt_correction_type multi-scan
_exptl_absorpt_process_details
;
SADABS  (Bruker-AXS, 2003)
;
_exptl_crystal_colour colorless
_exptl_crystal_density_diffrn 1.193
_exptl_crystal_density_method 'not measured'
_exptl_crystal_description plate
_exptl_crystal_F_000 3328
_exptl_crystal_size_max 0.39
_exptl_crystal_size_mid 0.34
_exptl_crystal_size_min 0.32
_refine_diff_density_max 0.262
_refine_diff_density_min -0.296
_refine_diff_density_rms 0.057
_refine_ls_abs_structure_details 'Flack H D (1983), Acta Cryst. A39, 876-881'
_refine_ls_abs_structure_Flack 0(10)
_refine_ls_extinction_method none
_refine_ls_goodness_of_fit_ref 1.083
_refine_ls_hydrogen_treatment constr
_refine_ls_matrix_type full
_refine_ls_number_parameters 1013
_refine_ls_number_reflns 9751
_refine_ls_number_restraints 0
_refine_ls_restrained_S_all 1.083
_refine_ls_R_factor_all 0.0851
_refine_ls_R_factor_gt 0.0559
_refine_ls_shift/su_max 0.000
_refine_ls_shift/su_mean 0.000
_refine_ls_structure_factor_coef Fsqd
_refine_ls_weighting_details 'calc w=1/[\s^2^(Fo^2^)+(0.0520P)^2^+2.4638P] where P=(Fo^2^+2Fc^2^)/3'
_refine_ls_weighting_scheme calc
_refine_ls_wR_factor_gt 0.1127
_refine_ls_wR_factor_ref 0.1228
_reflns_number_gt 7325
_reflns_number_total 9751
_reflns_threshold_expression I>2\s(I)
_cod_data_source_file ja808168y_si_003.cif
_cod_data_source_block gellman43
_cod_original_cell_volume 8581.8(18)
_cod_original_sg_symbol_Hall 'P 2ac 2ab   '
_cod_original_sg_symbol_H-M 'P 21 21 21 '
_cod_database_code 4103960

loop_
_symmetry_equiv_pos_as_xyz
'x, y, z'
'-x+1/2, -y, z+1/2'
'-x, y+1/2, -z+1/2'
'x+1/2, -y+1/2, -z'

loop_
_atom_site_label
_atom_site_type_symbol
_atom_site_fract_x
_atom_site_fract_y
_atom_site_fract_z
_atom_site_U_iso_or_equiv
_atom_site_adp_type
_atom_site_occupancy
_atom_site_symmetry_multiplicity
_atom_site_calc_flag
_atom_site_refinement_flags
O1 O 0.9946(3) 0.35092(9) 0.18586(7) 0.0214(6) Uani 1 1 d .
O2 O 0.9968(3) 0.28788(9) 0.14548(7) 0.0185(6) Uani 1 1 d .
O3 O 1.1821(3) 0.17709(9) 0.14912(7) 0.0176(6) Uani 1 1 d .
O4 O 0.8422(3) 0.11667(9) 0.12827(7) 0.0202(6) Uani 1 1 d .
O5 O 1.0060(3) 0.16153(9) 0.01903(7) 0.0175(6) Uani 1 1 d .
O6 O 1.1557(3) 0.04628(9) 0.02003(7) 0.0199(6) Uani 1 1 d .
O7 O 0.7402(4) -0.00029(10) -0.00301(8) 0.0290(7) Uani 1 1 d .
O8 O 0.6848(3) 0.05756(11) -0.11141(7) 0.0282(7) Uani 1 1 d .
O9 O 0.8980(3) 0.09157(10) -0.13622(7) 0.0210(6) Uani 1 1 d .
O1A O 0.8208(3) 0.56719(9) -0.04616(7) 0.0218(6) Uani 1 1 d .
O2A O 0.8174(3) 0.61520(9) 0.00498(7) 0.0212(6) Uani 1 1 d .
O3A O 0.9215(3) 0.58191(9) 0.09724(7) 0.0183(6) Uani 1 1 d .
O4A O 1.2159(3) 0.67390(9) 0.09816(7) 0.0194(6) Uani 1 1 d .
O5A O 0.8179(3) 0.74474(9) 0.14488(7) 0.0202(6) Uani 1 1 d .
O6A O 1.0320(3) 0.71488(9) 0.22525(7) 0.0177(6) Uani 1 1 d .
O7A O 1.2572(4) 0.82405(10) 0.21822(8) 0.0304(7) Uani 1 1 d .
O8A O 0.6727(4) 0.85518(10) 0.24953(7) 0.0272(7) Uani 1 1 d .
O9A O 0.5792(3) 0.89860(9) 0.20219(7) 0.0214(6) Uani 1 1 d .
N1 N 1.1545(4) 0.28936(11) 0.19565(8) 0.0153(7) Uani 1 1 d .
H1 H 1.1708 0.3032 0.2172 0.018 Uiso 1 1 calc R
N2 N 1.0104(4) 0.19725(11) 0.19362(8) 0.0144(7) Uani 1 1 d .
H2 H 0.9873 0.2174 0.2116 0.017 Uiso 1 1 calc R
N3 N 0.8408(4) 0.19832(11) 0.12775(8) 0.0177(7) Uani 1 1 d .
H3 H 0.8468 0.2246 0.1414 0.021 Uiso 1 1 calc R
N4 N 1.1369(3) 0.15408(10) 0.07269(8) 0.0136(7) Uani 1 1 d .
H4 H 1.1513 0.1657 0.0950 0.016 Uiso 1 1 calc R
N5 N 0.9746(4) 0.06671(10) 0.06221(8) 0.0131(7) Uani 1 1 d .
H5 H 0.9495 0.0868 0.0801 0.016 Uiso 1 1 calc R
N6 N 0.8233(4) 0.07703(11) -0.00437(8) 0.0165(7) Uani 1 1 d .
H6 H 0.8757 0.0998 0.0072 0.020 Uiso 1 1 calc R
N1A N 0.8363(4) 0.53308(10) 0.00854(8) 0.0168(7) Uani 1 1 d .
H1A H 0.8519 0.5064 -0.0042 0.020 Uiso 1 1 calc R
N2A N 1.0808(4) 0.57081(11) 0.04801(8) 0.0138(7) Uani 1 1 d .
H2A H 1.0914 0.5568 0.0264 0.017 Uiso 1 1 calc R
N3A N 1.0307(4) 0.66901(11) 0.05367(8) 0.0164(7) Uani 1 1 d .
H3A H 0.9983 0.6524 0.0344 0.020 Uiso 1 1 calc R
N4A N 0.8914(4) 0.66653(11) 0.14002(8) 0.0140(7) Uani 1 1 d .
H4A H 0.9045 0.6419 0.1250 0.017 Uiso 1 1 calc R
N5A N 1.1475(3) 0.71740(10) 0.16911(8) 0.0134(7) Uani 1 1 d .
H5A H 1.1464 0.7060 0.1465 0.016 Uiso 1 1 calc R
N6A N 1.0430(4) 0.80986(11) 0.18332(9) 0.0194(8) Uani 1 1 d .
H6A H 1.0050 0.7946 0.1640 0.023 Uiso 1 1 calc R
C1 C 0.8304(6) 0.41618(15) 0.19648(14) 0.0369(12) Uani 1 1 d .
H1B H 0.8418 0.4083 0.2227 0.055 Uiso 1 1 calc R
H1C H 0.7286 0.4315 0.1923 0.055 Uiso 1 1 calc R
H1D H 0.9138 0.4384 0.1891 0.055 Uiso 1 1 calc R
C2 C 0.8410(5) 0.38165(15) 0.13288(12) 0.0286(10) Uani 1 1 d .
H2B H 0.9342 0.4006 0.1267 0.043 Uiso 1 1 calc R
H2C H 0.7472 0.4003 0.1267 0.043 Uiso 1 1 calc R
H2D H 0.8415 0.3514 0.1188 0.043 Uiso 1 1 calc R
C3 C 0.7146(5) 0.33460(16) 0.18508(13) 0.0311(11) Uani 1 1 d .
H3B H 0.7260 0.3048 0.1707 0.047 Uiso 1 1 calc R
H3C H 0.6117 0.3488 0.1803 0.047 Uiso 1 1 calc R
H3D H 0.7246 0.3272 0.2114 0.047 Uiso 1 1 calc R
C4 C 0.8413(5) 0.37028(14) 0.17387(12) 0.0220(9) Uani 1 1 d .
C5 C 1.0444(5) 0.30794(13) 0.17319(11) 0.0164(9) Uani 1 1 d .
C6 C 1.2481(5) 0.24711(14) 0.18560(10) 0.0165(8) Uani 1 1 d .
C7 C 1.3583(5) 0.25877(14) 0.15379(11) 0.0217(9) Uani 1 1 d .
H7A H 1.2972 0.2657 0.1316 0.033 Uiso 1 1 calc R
H7B H 1.4269 0.2310 0.1492 0.033 Uiso 1 1 calc R
H7C H 1.4219 0.2871 0.1602 0.033 Uiso 1 1 calc R
C8 C 1.3408(5) 0.23291(14) 0.21995(10) 0.0202(9) Uani 1 1 d .
H8A H 1.4152 0.2587 0.2260 0.030 Uiso 1 1 calc R
H8B H 1.3978 0.2028 0.2152 0.030 Uiso 1 1 calc R
H8C H 1.2689 0.2282 0.2407 0.030 Uiso 1 1 calc R
C9 C 1.1430(4) 0.20396(13) 0.17438(10) 0.0142(8) Uani 1 1 d .
C10 C 0.9023(5) 0.15688(13) 0.18542(10) 0.0159(8) Uani 1 1 d .
C11 C 0.7502(5) 0.16635(14) 0.20637(11) 0.0198(9) Uani 1 1 d .
H11A H 0.7709 0.1660 0.2329 0.030 Uiso 1 1 calc R
H11B H 0.6740 0.1411 0.2003 0.030 Uiso 1 1 calc R
H11C H 0.7083 0.1980 0.1993 0.030 Uiso 1 1 calc R
C12 C 0.9732(5) 0.10874(14) 0.19696(11) 0.0218(9) Uani 1 1 d .
H12A H 1.0681 0.1027 0.1826 0.033 Uiso 1 1 calc R
H12B H 0.8977 0.0828 0.1925 0.033 Uiso 1 1 calc R
H12C H 0.9995 0.1098 0.2232 0.033 Uiso 1 1 calc R
C13 C 0.8626(4) 0.15514(13) 0.14409(10) 0.0161(8) Uani 1 1 d .
C14 C 0.8077(5) 0.20378(13) 0.08847(10) 0.0158(8) Uani 1 1 d .
H14 H 0.7726 0.1719 0.0785 0.019 Uiso 1 1 calc R
C15 C 0.6821(5) 0.24155(15) 0.08007(11) 0.0249(10) Uani 1 1 d .
H15A H 0.5758 0.2285 0.0842 0.030 Uiso 1 1 calc R
H15B H 0.6964 0.2711 0.0952 0.030 Uiso 1 1 calc R
C16 C 0.7120(5) 0.25154(15) 0.03928(11) 0.0264(10) Uani 1 1 d .
H16A H 0.6734 0.2246 0.0238 0.032 Uiso 1 1 calc R
H16B H 0.6604 0.2819 0.0314 0.032 Uiso 1 1 calc R
C17 C 0.8889(5) 0.25597(14) 0.03674(12) 0.0251(10) Uani 1 1 d .
H17A H 0.9226 0.2895 0.0420 0.030 Uiso 1 1 calc R
H17B H 0.9260 0.2468 0.0119 0.030 Uiso 1 1 calc R
C18 C 0.9530(4) 0.22095(13) 0.06607(10) 0.0152(8) Uani 1 1 d .
H18 H 1.0261 0.2387 0.0828 0.018 Uiso 1 1 calc R
C19 C 1.0358(4) 0.17689(13) 0.05009(10) 0.0138(8) Uani 1 1 d .
C20 C 1.2235(5) 0.11084(13) 0.06165(11) 0.0175(9) Uani 1 1 d .
C21 C 1.3490(5) 0.12379(15) 0.03358(11) 0.0237(10) Uani 1 1 d .
H21A H 1.2996 0.1367 0.0113 0.036 Uiso 1 1 calc R
H21B H 1.4091 0.0948 0.0273 0.036 Uiso 1 1 calc R
H21C H 1.4190 0.1482 0.0441 0.036 Uiso 1 1 calc R
C22 C 1.2982(5) 0.08933(14) 0.09667(11) 0.0229(9) Uani 1 1 d .
H22A H 1.3729 0.1125 0.1070 0.034 Uiso 1 1 calc R
H22B H 1.3526 0.0593 0.0904 0.034 Uiso 1 1 calc R
H22C H 1.2164 0.0825 0.1149 0.034 Uiso 1 1 calc R
C23 C 1.1133(5) 0.07224(13) 0.04562(10) 0.0144(8) Uani 1 1 d .
C24 C 0.8621(5) 0.02871(13) 0.05199(10) 0.0161(8) Uani 1 1 d .
C25 C 0.7162(5) 0.03532(14) 0.07575(11) 0.0226(9) Uani 1 1 d .
H25A H 0.7428 0.0299 0.1017 0.034 Uiso 1 1 calc R
H25B H 0.6361 0.0120 0.0681 0.034 Uiso 1 1 calc R
H25C H 0.6759 0.0683 0.0726 0.034 Uiso 1 1 calc R
C26 C 0.9306(5) -0.02172(13) 0.05828(11) 0.0209(9) Uani 1 1 d .
H26A H 1.0238 -0.0259 0.0429 0.031 Uiso 1 1 calc R
H26B H 0.8528 -0.0462 0.0517 0.031 Uiso 1 1 calc R
H26C H 0.9592 -0.0254 0.0843 0.031 Uiso 1 1 calc R
C27 C 0.8070(5) 0.03381(13) 0.01172(11) 0.0185(9) Uani 1 1 d .
C28 C 0.7572(5) 0.08763(13) -0.04053(10) 0.0159(8) Uani 1 1 d .
H28 H 0.6814 0.0615 -0.0472 0.019 Uiso 1 1 calc R
C29 C 0.6706(5) 0.13675(14) -0.04015(11) 0.0266(10) Uani 1 1 d .
H29A H 0.5631 0.1329 -0.0499 0.032 Uiso 1 1 calc R
H29B H 0.6643 0.1496 -0.0147 0.032 Uiso 1 1 calc R
C30 C 0.7645(6) 0.17102(15) -0.06462(13) 0.0371(12) Uani 1 1 d .
H30A H 0.7115 0.1759 -0.0886 0.044 Uiso 1 1 calc R
H30B H 0.7779 0.2028 -0.0525 0.044 Uiso 1 1 calc R
C31 C 0.9215(6) 0.14640(15) -0.07000(12) 0.0319(11) Uani 1 1 d .
H31A H 0.9930 0.1536 -0.0493 0.038 Uiso 1 1 calc R
H31B H 0.9712 0.1568 -0.0933 0.038 Uiso 1 1 calc R
C32 C 0.8795(5) 0.09214(14) -0.07115(10) 0.0177(9) Uani 1 1 d .
H32 H 0.9730 0.0717 -0.0657 0.021 Uiso 1 1 calc R
C33 C 0.8069(5) 0.07820(14) -0.10781(10) 0.0189(9) Uani 1 1 d .
C34 C 0.8363(5) 0.08012(14) -0.17209(10) 0.0257(10) Uani 1 1 d .
H34A H 0.8849 0.1018 -0.1906 0.031 Uiso 1 1 calc R
H34B H 0.7225 0.0865 -0.1722 0.031 Uiso 1 1 calc R
C35 C 0.8644(5) 0.02837(14) -0.18335(10) 0.0202(9) Uani 1 1 d .
C36 C 0.7837(5) 0.00903(15) -0.21259(11) 0.0261(10) Uani 1 1 d .
H36 H 0.7081 0.0281 -0.2251 0.031 Uiso 1 1 calc R
C37 C 0.8114(6) -0.03836(16) -0.22412(13) 0.0372(12) Uani 1 1 d .
H37 H 0.7561 -0.0511 -0.2447 0.045 Uiso 1 1 calc R
C38 C 0.9185(6) -0.06675(17) -0.20582(14) 0.0391(13) Uani 1 1 d .
H38 H 0.9358 -0.0992 -0.2134 0.047 Uiso 1 1 calc R
C39 C 1.0003(6) -0.04788(17) -0.17650(13) 0.0367(12) Uani 1 1 d .
H39 H 1.0754 -0.0671 -0.1640 0.044 Uiso 1 1 calc R
C40 C 0.9730(5) -0.00072(16) -0.16528(11) 0.0289(10) Uani 1 1 d .
H40 H 1.0293 0.0120 -0.1449 0.035 Uiso 1 1 calc R
C1A C 0.8253(6) 0.58225(18) -0.10926(11) 0.0401(13) Uani 1 1 d .
H1A1 H 0.9228 0.5638 -0.1110 0.060 Uiso 1 1 calc R
H1A2 H 0.8208 0.6060 -0.1293 0.060 Uiso 1 1 calc R
H1A3 H 0.7362 0.5601 -0.1112 0.060 Uiso 1 1 calc R
C2A C 0.6699(6) 0.63708(16) -0.06773(13) 0.0344(12) Uani 1 1 d .
H2A1 H 0.5806 0.6149 -0.0667 0.052 Uiso 1 1 calc R
H2A2 H 0.6573 0.6591 -0.0887 0.052 Uiso 1 1 calc R
H2A3 H 0.6750 0.6559 -0.0449 0.052 Uiso 1 1 calc R
C3A C 0.9657(6) 0.63839(17) -0.06713(13) 0.0385(13) Uani 1 1 d .
H3A1 H 0.9584 0.6565 -0.0440 0.058 Uiso 1 1 calc R
H3A2 H 0.9763 0.6611 -0.0877 0.058 Uiso 1 1 calc R
H3A3 H 1.0570 0.6170 -0.0663 0.058 Uiso 1 1 calc R
C4A C 0.8190(6) 0.60834(15) -0.07230(11) 0.0283(11) Uani 1 1 d .
C5A C 0.8233(5) 0.57546(13) -0.00954(10) 0.0172(8) Uani 1 1 d .
C6A C 0.8253(5) 0.53025(12) 0.04882(10) 0.0141(8) Uani 1 1 d .
C7A C 0.6629(4) 0.54410(15) 0.06204(11) 0.0213(9) Uani 1 1 d .
H7A1 H 0.6423 0.5780 0.0558 0.032 Uiso 1 1 calc R
H7A2 H 0.6566 0.5399 0.0888 0.032 Uiso 1 1 calc R
H7A3 H 0.5851 0.5234 0.0500 0.032 Uiso 1 1 calc R
C8A C 0.8611(5) 0.47801(13) 0.05992(11) 0.0230(9) Uani 1 1 d .
H8A1 H 0.7809 0.4565 0.0498 0.035 Uiso 1 1 calc R
H8A2 H 0.8617 0.4754 0.0869 0.035 Uiso 1 1 calc R
H8A3 H 0.9637 0.4687 0.0502 0.035 Uiso 1 1 calc R
C9A C 0.9473(4) 0.56352(13) 0.06681(10) 0.0143(8) Uani 1 1 d .
C10A C 1.2097(4) 0.60093(12) 0.06170(10) 0.0124(8) Uani 1 1 d .
C11A C 1.3230(5) 0.60975(13) 0.02959(10) 0.0172(8) Uani 1 1 d .
H11D H 1.3658 0.5788 0.0212 0.026 Uiso 1 1 calc R
H11E H 1.4085 0.6307 0.0379 0.026 Uiso 1 1 calc R
H11F H 1.2672 0.6254 0.0092 0.026 Uiso 1 1 calc R
C12A C 1.2915(5) 0.57572(14) 0.09377(10) 0.0195(9) Uani 1 1 d .
H12D H 1.2170 0.5709 0.1140 0.029 Uiso 1 1 calc R
H12E H 1.3785 0.5958 0.1024 0.029 Uiso 1 1 calc R
H12F H 1.3314 0.5443 0.0856 0.029 Uiso 1 1 calc R
C13A C 1.1501(4) 0.65103(13) 0.07348(10) 0.0150(8) Uani 1 1 d .
C14A C 0.9519(4) 0.71423(13) 0.06222(10) 0.0164(8) Uani 1 1 d .
H14A H 1.0248 0.7353 0.0766 0.020 Uiso 1 1 calc R
C15A C 0.8970(5) 0.74197(13) 0.02825(11) 0.0205(9) Uani 1 1 d .
H15C H 0.9848 0.7594 0.0164 0.025 Uiso 1 1 calc R
H15D H 0.8484 0.7200 0.0100 0.025 Uiso 1 1 calc R
C16A C 0.7778(5) 0.77714(14) 0.04387(11) 0.0247(10) Uani 1 1 d .
H16C H 0.7075 0.7893 0.0243 0.030 Uiso 1 1 calc R
H16D H 0.8300 0.8049 0.0559 0.030 Uiso 1 1 calc R
C17A C 0.6869(5) 0.74694(14) 0.07215(11) 0.0224(9) Uani 1 1 d .
H17C H 0.5924 0.7327 0.0607 0.027 Uiso 1 1 calc R
H17D H 0.6546 0.7672 0.0933 0.027 Uiso 1 1 calc R
C18A C 0.7996(5) 0.70687(14) 0.08489(10) 0.0175(9) Uani 1 1 d .
H18A H 0.7535 0.6747 0.0784 0.021 Uiso 1 1 calc R
C19A C 0.8341(4) 0.70792(13) 0.12613(10) 0.0149(8) Uani 1 1 d .
C20A C 0.9334(4) 0.66031(13) 0.17920(10) 0.0152(8) Uani 1 1 d .
C21A C 0.7841(5) 0.65835(15) 0.20204(11) 0.0237(9) Uani 1 1 d .
H21D H 0.7256 0.6885 0.1988 0.036 Uiso 1 1 calc R
H21E H 0.8109 0.6543 0.2281 0.036 Uiso 1 1 calc R
H21F H 0.7199 0.6310 0.1939 0.036 Uiso 1 1 calc R
C22A C 1.0235(5) 0.61243(14) 0.18253(11) 0.0221(9) Uani 1 1 d .
H22D H 0.9553 0.5856 0.1753 0.033 Uiso 1 1 calc R
H22E H 1.0577 0.6079 0.2081 0.033 Uiso 1 1 calc R
H22F H 1.1150 0.6133 0.1663 0.033 Uiso 1 1 calc R
C23A C 1.0406(4) 0.70071(13) 0.19319(10) 0.0144(8) Uani 1 1 d .
C24A C 1.2661(4) 0.75380(13) 0.17885(10) 0.0160(8) Uani 1 1 d .
C25A C 1.3481(5) 0.76909(14) 0.14337(11) 0.0220(9) Uani 1 1 d .
H25D H 1.4062 0.7416 0.1333 0.033 Uiso 1 1 calc R
H25E H 1.4206 0.7956 0.1487 0.033 Uiso 1 1 calc R
H25F H 1.2701 0.7799 0.1254 0.033 Uiso 1 1 calc R
C26A C 1.3859(5) 0.73327(15) 0.20581(11) 0.0237(10) Uani 1 1 d .
H26D H 1.3350 0.7265 0.2295 0.036 Uiso 1 1 calc R
H26E H 1.4699 0.7568 0.2095 0.036 Uiso 1 1 calc R
H26F H 1.4296 0.7033 0.1958 0.036 Uiso 1 1 calc R
C27A C 1.1876(5) 0.79859(13) 0.19591(10) 0.0185(9) Uani 1 1 d .
C28A C 0.9497(5) 0.84701(14) 0.20151(11) 0.0206(9) Uani 1 1 d .
H28A H 0.9587 0.8442 0.2289 0.025 Uiso 1 1 calc R
C29A C 0.9913(6) 0.89838(14) 0.18888(12) 0.0368(13) Uani 1 1 d .
H29C H 0.9584 0.9226 0.2074 0.044 Uiso 1 1 calc R
H29D H 1.1052 0.9016 0.1847 0.044 Uiso 1 1 calc R
C30A C 0.9006(7) 0.90505(18) 0.15268(14) 0.0471(15) Uani 1 1 d .
H30C H 0.8489 0.9371 0.1523 0.057 Uiso 1 1 calc R
H30D H 0.9726 0.9030 0.1314 0.057 Uiso 1 1 calc R
C31A C 0.7788(6) 0.86488(16) 0.15067(11) 0.0382(13) Uani 1 1 d .
H31C H 0.8076 0.8407 0.1317 0.046 Uiso 1 1 calc R
H31D H 0.6745 0.8782 0.1447 0.046 Uiso 1 1 calc R
C32A C 0.7790(5) 0.84198(14) 0.18935(10) 0.0221(9) Uani 1 1 d .
H32A H 0.7521 0.8069 0.1872 0.026 Uiso 1 1 calc R
C33A C 0.6724(5) 0.86537(13) 0.21719(11) 0.0178(9) Uani 1 1 d .
C34A C 0.4673(5) 0.92234(14) 0.22576(11) 0.0235(9) Uani 1 1 d .
H34C H 0.5048 0.9219 0.2516 0.028 Uiso 1 1 calc R
H34D H 0.3660 0.9051 0.2247 0.028 Uiso 1 1 calc R
C35A C 0.4466(5) 0.97403(14) 0.21302(10) 0.0170(9) Uani 1 1 d .
C36A C 0.5354(5) 0.99492(14) 0.18546(11) 0.0232(10) Uani 1 1 d .
H36A H 0.6113 0.9761 0.1728 0.028 Uiso 1 1 calc R
C37A C 0.5146(5) 1.04340(14) 0.17605(12) 0.0275(10) Uani 1 1 d .
H37A H 0.5756 1.0573 0.1569 0.033 Uiso 1 1 calc R
C38A C 0.4063(5) 1.07099(14) 0.19430(12) 0.0271(10) Uani 1 1 d .
H38A H 0.3922 1.1040 0.1878 0.032 Uiso 1 1 calc R
C39A C 0.3179(6) 1.05073(15) 0.22206(12) 0.0289(10) Uani 1 1 d .
H39A H 0.2439 1.0699 0.2350 0.035 Uiso 1 1 calc R
C40A C 0.3370(5) 1.00249(14) 0.23103(11) 0.0220(9) Uani 1 1 d .
H40A H 0.2741 0.9886 0.2498 0.026 Uiso 1 1 calc R

loop_
_atom_site_aniso_label
_atom_site_aniso_U_11
_atom_site_aniso_U_22
_atom_site_aniso_U_33
_atom_site_aniso_U_23
_atom_site_aniso_U_13
_atom_site_aniso_U_12
O1 0.0204(15) 0.0149(14) 0.0291(16) -0.0030(12) -0.0040(13) 0.0017(12)
O2 0.0232(15) 0.0166(14) 0.0157(14) -0.0031(12) -0.0058(12) -0.0014(12)
O3 0.0216(15) 0.0184(14) 0.0127(13) -0.0048(11) 0.0012(12) 0.0040(12)
O4 0.0257(16) 0.0165(14) 0.0183(14) -0.0051(11) 0.0036(13) -0.0031(12)
O5 0.0248(15) 0.0164(14) 0.0113(14) 0.0005(11) -0.0017(12) -0.0022(12)
O6 0.0244(16) 0.0189(14) 0.0164(14) -0.0030(12) 0.0039(12) 0.0054(12)
O7 0.0425(19) 0.0135(14) 0.0308(17) -0.0044(13) -0.0111(15) -0.0045(13)
O8 0.0234(17) 0.0413(18) 0.0198(15) -0.0036(13) -0.0025(13) -0.0104(15)
O9 0.0268(16) 0.0231(15) 0.0130(14) -0.0031(12) 0.0015(12) -0.0031(13)
O1A 0.0321(16) 0.0225(15) 0.0109(13) 0.0042(11) -0.0039(13) -0.0081(13)
O2A 0.0287(16) 0.0142(14) 0.0207(15) 0.0004(12) -0.0087(13) -0.0012(12)
O3A 0.0220(15) 0.0181(14) 0.0149(14) -0.0037(12) 0.0014(12) 0.0020(12)
O4A 0.0198(15) 0.0205(14) 0.0179(14) -0.0105(12) -0.0021(12) -0.0008(12)
O5A 0.0255(15) 0.0146(13) 0.0205(15) -0.0070(11) -0.0033(13) 0.0066(12)
O6A 0.0202(15) 0.0218(15) 0.0112(14) 0.0002(11) -0.0009(12) -0.0015(12)
O7A 0.0313(17) 0.0294(16) 0.0305(17) -0.0122(14) -0.0003(15) -0.0074(14)
O8A 0.0370(18) 0.0268(15) 0.0177(15) 0.0028(12) -0.0029(14) 0.0135(14)
O9A 0.0296(17) 0.0165(15) 0.0183(15) 0.0010(12) -0.0005(13) 0.0103(12)
N1 0.0166(17) 0.0158(16) 0.0135(16) -0.0040(13) -0.0047(14) 0.0015(14)
N2 0.0177(18) 0.0160(16) 0.0094(16) -0.0052(13) 0.0019(14) 0.0005(14)
N3 0.0217(18) 0.0139(16) 0.0175(17) -0.0050(13) -0.0035(15) 0.0025(15)
N4 0.0142(17) 0.0143(16) 0.0124(16) -0.0049(13) 0.0012(13) -0.0012(13)
N5 0.0181(17) 0.0134(16) 0.0080(15) -0.0039(13) -0.0001(14) 0.0003(13)
N6 0.0218(18) 0.0142(16) 0.0137(16) -0.0012(13) -0.0079(15) -0.0040(14)
N1A 0.0231(18) 0.0112(16) 0.0160(17) -0.0029(13) -0.0006(15) 0.0025(14)
N2A 0.0160(17) 0.0137(16) 0.0117(16) -0.0057(13) -0.0001(14) -0.0002(14)
N3A 0.0184(17) 0.0127(16) 0.0182(17) -0.0072(13) 0.0028(14) 0.0000(14)
N4A 0.0168(17) 0.0145(16) 0.0105(16) -0.0035(13) -0.0026(13) 0.0012(14)
N5A 0.0163(17) 0.0146(16) 0.0092(15) -0.0013(13) 0.0025(14) 0.0006(13)
N6A 0.027(2) 0.0202(18) 0.0106(16) -0.0021(14) -0.0025(15) 0.0016(15)
C1 0.028(3) 0.029(3) 0.054(3) -0.017(2) -0.008(2) 0.009(2)
C2 0.027(2) 0.023(2) 0.037(3) 0.0065(19) -0.004(2) -0.0003(19)
C3 0.024(2) 0.034(3) 0.035(3) 0.000(2) -0.002(2) -0.002(2)
C4 0.017(2) 0.019(2) 0.031(2) -0.0056(18) -0.0015(19) 0.0021(18)
C5 0.016(2) 0.0129(19) 0.021(2) -0.0018(17) 0.0030(17) -0.0052(16)
C6 0.018(2) 0.021(2) 0.0110(19) 0.0006(16) 0.0014(17) 0.0000(17)
C7 0.020(2) 0.021(2) 0.025(2) 0.0029(18) 0.0032(18) -0.0041(18)
C8 0.023(2) 0.019(2) 0.018(2) -0.0011(17) -0.0025(18) -0.0022(18)
C9 0.016(2) 0.0149(19) 0.0118(19) 0.0020(16) -0.0031(16) 0.0024(16)
C10 0.020(2) 0.017(2) 0.0108(19) -0.0003(16) 0.0012(16) -0.0058(17)
C11 0.021(2) 0.019(2) 0.019(2) -0.0079(17) 0.0017(18) -0.0057(17)
C12 0.029(2) 0.022(2) 0.014(2) 0.0023(17) -0.0026(19) -0.0036(19)
C13 0.013(2) 0.014(2) 0.021(2) -0.0029(17) 0.0060(17) -0.0039(16)
C14 0.021(2) 0.0111(18) 0.016(2) -0.0036(15) -0.0035(17) 0.0040(16)
C15 0.023(2) 0.032(2) 0.019(2) 0.0008(18) -0.0014(19) 0.008(2)
C16 0.034(3) 0.022(2) 0.024(2) 0.0017(18) -0.008(2) 0.010(2)
C17 0.031(2) 0.013(2) 0.031(3) 0.0058(18) -0.001(2) 0.0011(18)
C18 0.0131(19) 0.0122(19) 0.020(2) -0.0016(16) -0.0023(17) -0.0051(15)
C19 0.014(2) 0.0135(19) 0.014(2) -0.0014(16) 0.0028(16) -0.0049(16)
C20 0.018(2) 0.0149(19) 0.020(2) -0.0009(17) 0.0027(18) 0.0023(16)
C21 0.022(2) 0.026(2) 0.023(2) -0.0062(18) 0.0063(19) 0.0001(19)
C22 0.022(2) 0.022(2) 0.024(2) -0.0035(18) -0.0064(19) 0.0086(18)
C23 0.020(2) 0.0127(18) 0.0104(19) 0.0041(16) 0.0015(16) 0.0064(16)
C24 0.020(2) 0.0129(19) 0.016(2) -0.0026(16) 0.0005(17) -0.0030(16)
C25 0.023(2) 0.022(2) 0.022(2) -0.0050(18) 0.0014(19) -0.0053(18)
C26 0.030(2) 0.015(2) 0.018(2) 0.0062(17) -0.0009(19) 0.0025(18)
C27 0.018(2) 0.0116(19) 0.025(2) -0.0080(17) -0.0001(18) 0.0038(17)
C28 0.017(2) 0.0163(19) 0.014(2) -0.0026(16) -0.0040(17) 0.0030(17)
C29 0.030(3) 0.026(2) 0.023(2) 0.0014(18) -0.004(2) 0.007(2)
C30 0.067(4) 0.014(2) 0.030(3) -0.0018(19) 0.003(3) 0.003(2)
C31 0.043(3) 0.034(3) 0.018(2) -0.001(2) 0.000(2) -0.025(2)
C32 0.017(2) 0.021(2) 0.015(2) 0.0021(17) -0.0023(17) 0.0009(17)
C33 0.018(2) 0.022(2) 0.017(2) -0.0011(17) 0.0006(18) 0.0032(18)
C34 0.036(3) 0.027(2) 0.014(2) 0.0014(18) -0.003(2) 0.000(2)
C35 0.023(2) 0.025(2) 0.013(2) -0.0014(17) 0.0053(18) -0.0041(18)
C36 0.024(2) 0.033(3) 0.021(2) -0.0032(19) 0.0039(19) -0.009(2)
C37 0.046(3) 0.037(3) 0.029(3) -0.011(2) 0.018(2) -0.021(2)
C38 0.054(3) 0.025(3) 0.038(3) -0.003(2) 0.024(3) -0.003(2)
C39 0.048(3) 0.032(3) 0.030(3) 0.003(2) 0.016(2) 0.009(2)
C40 0.032(3) 0.035(3) 0.019(2) 0.000(2) 0.006(2) -0.001(2)
C1A 0.049(3) 0.051(3) 0.021(2) 0.005(2) -0.005(2) -0.020(3)
C2A 0.043(3) 0.029(2) 0.031(3) 0.017(2) -0.018(2) -0.011(2)
C3A 0.039(3) 0.045(3) 0.032(3) 0.017(2) -0.008(2) -0.024(2)
C4A 0.036(3) 0.029(2) 0.019(2) 0.0142(19) -0.011(2) -0.016(2)
C5A 0.016(2) 0.018(2) 0.018(2) 0.0003(16) -0.0015(17) -0.0073(17)
C6A 0.016(2) 0.0096(17) 0.017(2) -0.0001(15) -0.0034(17) -0.0017(16)
C7A 0.015(2) 0.028(2) 0.021(2) -0.0008(18) -0.0043(18) -0.0037(18)
C8A 0.027(2) 0.018(2) 0.025(2) 0.0012(17) -0.0051(19) -0.0004(18)
C9A 0.019(2) 0.0114(19) 0.013(2) 0.0016(16) -0.0010(17) 0.0049(15)
C10A 0.0104(19) 0.0096(17) 0.017(2) -0.0049(15) -0.0022(16) 0.0002(14)
C11A 0.018(2) 0.0155(19) 0.018(2) -0.0036(16) -0.0005(18) -0.0009(17)
C12A 0.018(2) 0.020(2) 0.020(2) -0.0011(17) -0.0039(18) 0.0045(17)
C13A 0.015(2) 0.019(2) 0.0114(19) 0.0008(16) 0.0022(16) -0.0043(16)
C14A 0.018(2) 0.0146(19) 0.016(2) -0.0031(16) -0.0027(17) 0.0018(16)
C15A 0.029(2) 0.015(2) 0.018(2) 0.0036(17) 0.0055(18) 0.0050(18)
C16A 0.032(3) 0.014(2) 0.028(2) 0.0018(18) -0.001(2) 0.0105(18)
C17A 0.018(2) 0.028(2) 0.022(2) -0.0053(18) -0.0031(18) 0.0097(18)
C18A 0.020(2) 0.0132(19) 0.020(2) -0.0027(16) -0.0055(17) 0.0035(17)
C19A 0.0126(19) 0.0140(19) 0.018(2) -0.0041(16) -0.0011(17) -0.0026(16)
C20A 0.018(2) 0.0143(19) 0.013(2) 0.0007(16) 0.0041(16) 0.0005(16)
C21A 0.024(2) 0.028(2) 0.020(2) -0.0088(18) 0.0047(18) -0.0109(19)
C22A 0.033(2) 0.017(2) 0.017(2) 0.0002(17) -0.0008(19) 0.0053(18)
C23A 0.018(2) 0.0122(19) 0.013(2) 0.0037(16) -0.0010(17) 0.0043(16)
C24A 0.018(2) 0.0161(19) 0.014(2) 0.0019(16) -0.0002(16) -0.0028(16)
C25A 0.026(2) 0.024(2) 0.017(2) -0.0012(17) 0.0042(18) -0.0065(19)
C26A 0.021(2) 0.030(2) 0.020(2) 0.0025(18) -0.0057(18) -0.0037(19)
C27A 0.023(2) 0.019(2) 0.014(2) -0.0013(16) 0.0010(18) -0.0068(18)
C28A 0.030(2) 0.016(2) 0.017(2) -0.0052(17) 0.0051(18) 0.0042(18)
C29A 0.060(3) 0.014(2) 0.036(3) -0.004(2) 0.022(3) 0.004(2)
C30A 0.062(4) 0.036(3) 0.043(3) 0.026(2) 0.032(3) 0.026(3)
C31A 0.062(4) 0.037(3) 0.016(2) -0.001(2) 0.000(2) 0.035(3)
C32A 0.036(3) 0.016(2) 0.015(2) -0.0042(17) -0.0055(18) 0.0101(18)
C33A 0.023(2) 0.0099(18) 0.020(2) 0.0000(16) -0.0059(18) 0.0030(17)
C34A 0.028(2) 0.021(2) 0.022(2) 0.0026(18) 0.0005(19) 0.0099(19)
C35A 0.020(2) 0.015(2) 0.015(2) -0.0028(16) -0.0059(17) 0.0028(17)
C36A 0.025(2) 0.019(2) 0.026(2) -0.0027(18) 0.000(2) 0.0086(18)
C37A 0.034(3) 0.018(2) 0.030(2) 0.0041(19) 0.000(2) 0.003(2)
C38A 0.037(3) 0.012(2) 0.032(3) 0.0003(19) -0.009(2) 0.0056(19)
C39A 0.035(3) 0.024(2) 0.028(2) -0.0067(19) 0.002(2) 0.016(2)
C40A 0.022(2) 0.026(2) 0.017(2) 0.0028(17) 0.0020(19) 0.0024(19)

loop_
_atom_type_symbol
_atom_type_description
_atom_type_scat_dispersion_real
_atom_type_scat_dispersion_imag
_atom_type_scat_source
C C 0.0033 0.0000 'International Tables Vol C Tables 4.2.6.8 and 6.1.1.4'
H H 0.0000 0.0000 'International Tables Vol C Tables 4.2.6.8 and 6.1.1.4'
N N 0.0061 0.0000 'International Tables Vol C Tables 4.2.6.8 and 6.1.1.4'
O O 0.0106 0.0000 'International Tables Vol C Tables 4.2.6.8 and 6.1.1.4'

loop_
_geom_angle_atom_site_label_1
_geom_angle_atom_site_label_2
_geom_angle_atom_site_label_3
_geom_angle
C5 O1 C4 120.0(3)
C33 O9 C34 114.8(3)
C5A O1A C4A 120.0(3)
C33A O9A C34A 118.0(3)
C5 N1 C6 122.5(3)
C5 N1 H1 118.8
C6 N1 H1 118.8
C9 N2 C10 121.8(3)
C9 N2 H2 119.1
C10 N2 H2 119.1
C13 N3 C14 123.2(3)
C13 N3 H3 118.4
C14 N3 H3 118.4
C19 N4 C20 122.8(3)
C19 N4 H4 118.6
C20 N4 H4 118.6
C23 N5 C24 123.2(3)
C23 N5 H5 118.4
C24 N5 H5 118.4
C27 N6 C28 122.1(3)
C27 N6 H6 118.9
C28 N6 H6 118.9
C5A N1A C6A 121.7(3)
C5A N1A H1A 119.1
C6A N1A H1A 119.1
C9A N2A C10A 123.5(3)
C9A N2A H2A 118.3
C10A N2A H2A 118.3
C13A N3A C14A 123.8(3)
C13A N3A H3A 118.1
C14A N3A H3A 118.1
C19A N4A C20A 123.3(3)
C19A N4A H4A 118.3
C20A N4A H4A 118.3
C23A N5A C24A 123.2(3)
C23A N5A H5A 118.4
C24A N5A H5A 118.4
C27A N6A C28A 120.6(3)
C27A N6A H6A 119.7
C28A N6A H6A 119.7
C4 C1 H1B 109.5
C4 C1 H1C 109.5
H1B C1 H1C 109.5
C4 C1 H1D 109.5
H1B C1 H1D 109.5
H1C C1 H1D 109.5
C4 C2 H2B 109.5
C4 C2 H2C 109.5
H2B C2 H2C 109.5
C4 C2 H2D 109.5
H2B C2 H2D 109.5
H2C C2 H2D 109.5
C4 C3 H3B 109.5
C4 C3 H3C 109.5
H3B C3 H3C 109.5
C4 C3 H3D 109.5
H3B C3 H3D 109.5
H3C C3 H3D 109.5
O1 C4 C1 101.4(3)
O1 C4 C2 111.3(3)
C1 C4 C2 110.9(4)
O1 C4 C3 108.5(3)
C1 C4 C3 110.8(4)
C2 C4 C3 113.3(4)
O2 C5 O1 125.4(4)
O2 C5 N1 124.0(3)
O1 C5 N1 110.6(3)
N1 C6 C7 111.0(3)
N1 C6 C8 106.6(3)
C7 C6 C8 110.5(3)
N1 C6 C9 111.3(3)
C7 C6 C9 108.9(3)
C8 C6 C9 108.5(3)
C6 C7 H7A 109.5
C6 C7 H7B 109.5
H7A C7 H7B 109.5
C6 C7 H7C 109.5
H7A C7 H7C 109.5
H7B C7 H7C 109.5
C6 C8 H8A 109.5
C6 C8 H8B 109.5
H8A C8 H8B 109.5
C6 C8 H8C 109.5
H8A C8 H8C 109.5
H8B C8 H8C 109.5
O3 C9 N2 122.3(3)
O3 C9 C6 120.3(3)
N2 C9 C6 117.4(3)
N2 C10 C12 110.8(3)
N2 C10 C11 107.6(3)
C12 C10 C11 110.6(3)
N2 C10 C13 111.0(3)
C12 C10 C13 109.2(3)
C11 C10 C13 107.6(3)
C10 C11 H11A 109.5
C10 C11 H11B 109.5
H11A C11 H11B 109.5
C10 C11 H11C 109.5
H11A C11 H11C 109.5
H11B C11 H11C 109.5
C10 C12 H12A 109.5
C10 C12 H12B 109.5
H12A C12 H12B 109.5
C10 C12 H12C 109.5
H12A C12 H12C 109.5
H12B C12 H12C 109.5
O4 C13 N3 123.1(3)
O4 C13 C10 121.1(3)
N3 C13 C10 115.6(3)
N3 C14 C15 113.7(3)
N3 C14 C18 112.6(3)
C15 C14 C18 104.4(3)
N3 C14 H14 108.7
C15 C14 H14 108.7
C18 C14 H14 108.7
C16 C15 C14 101.5(3)
C16 C15 H15A 111.5
C14 C15 H15A 111.5
C16 C15 H15B 111.5
C14 C15 H15B 111.5
H15A C15 H15B 109.3
C17 C16 C15 103.9(3)
C17 C16 H16A 111.0
C15 C16 H16A 111.0
C17 C16 H16B 111.0
C15 C16 H16B 111.0
H16A C16 H16B 109.0
C16 C17 C18 105.2(3)
C16 C17 H17A 110.7
C18 C17 H17A 110.7
C16 C17 H17B 110.7
C18 C17 H17B 110.7
H17A C17 H17B 108.8
C19 C18 C17 113.9(3)
C19 C18 C14 109.0(3)
C17 C18 C14 105.5(3)
C19 C18 H18 109.4
C17 C18 H18 109.4
C14 C18 H18 109.4
O5 C19 N4 121.9(3)
O5 C19 C18 121.9(3)
N4 C19 C18 116.2(3)
N4 C20 C21 110.4(3)
N4 C20 C22 107.5(3)
C21 C20 C22 110.4(3)
N4 C20 C23 111.1(3)
C21 C20 C23 110.0(3)
C22 C20 C23 107.3(3)
C20 C21 H21A 109.5
C20 C21 H21B 109.5
H21A C21 H21B 109.5
C20 C21 H21C 109.5
H21A C21 H21C 109.5
H21B C21 H21C 109.5
C20 C22 H22A 109.5
C20 C22 H22B 109.5
H22A C22 H22B 109.5
C20 C22 H22C 109.5
H22A C22 H22C 109.5
H22B C22 H22C 109.5
O6 C23 N5 122.3(4)
O6 C23 C20 120.6(3)
N5 C23 C20 116.9(3)
N5 C24 C25 107.9(3)
N5 C24 C26 111.3(3)
C25 C24 C26 109.8(3)
N5 C24 C27 111.9(3)
C25 C24 C27 105.8(3)
C26 C24 C27 110.0(3)
C24 C25 H25A 109.5
C24 C25 H25B 109.5
H25A C25 H25B 109.5
C24 C25 H25C 109.5
H25A C25 H25C 109.5
H25B C25 H25C 109.5
C24 C26 H26A 109.5
C24 C26 H26B 109.5
H26A C26 H26B 109.5
C24 C26 H26C 109.5
H26A C26 H26C 109.5
H26B C26 H26C 109.5
O7 C27 N6 123.1(4)
O7 C27 C24 119.0(3)
N6 C27 C24 117.6(3)
N6 C28 C32 113.8(3)
N6 C28 C29 110.8(3)
C32 C28 C29 105.2(3)
N6 C28 H28 109.0
C32 C28 H28 109.0
C29 C28 H28 109.0
C30 C29 C28 106.7(3)
C30 C29 H29A 110.4
C28 C29 H29A 110.4
C30 C29 H29B 110.4
C28 C29 H29B 110.4
H29A C29 H29B 108.6
C31 C30 C29 105.2(3)
C31 C30 H30A 110.7
C29 C30 H30A 110.7
C31 C30 H30B 110.7
C29 C30 H30B 110.7
H30A C30 H30B 108.8
C30 C31 C32 103.5(3)
C30 C31 H31A 111.1
C32 C31 H31A 111.1
C30 C31 H31B 111.1
C32 C31 H31B 111.1
H31A C31 H31B 109.0
C33 C32 C28 109.6(3)
C33 C32 C31 111.5(3)
C28 C32 C31 102.6(3)
C33 C32 H32 111.0
C28 C32 H32 111.0
C31 C32 H32 111.0
O8 C33 O9 123.6(4)
O8 C33 C32 125.0(4)
O9 C33 C32 111.4(3)
O9 C34 C35 113.3(3)
O9 C34 H34A 108.9
C35 C34 H34A 108.9
O9 C34 H34B 108.9
C35 C34 H34B 108.9
H34A C34 H34B 107.7
C36 C35 C40 118.3(4)
C36 C35 C34 119.9(4)
C40 C35 C34 121.8(4)
C35 C36 C37 120.7(4)
C35 C36 H36 119.6
C37 C36 H36 119.6
C38 C37 C36 120.3(5)
C38 C37 H37 119.9
C36 C37 H37 119.9
C39 C38 C37 119.7(4)
C39 C38 H38 120.2
C37 C38 H38 120.2
C38 C39 C40 119.8(5)
C38 C39 H39 120.1
C40 C39 H39 120.1
C39 C40 C35 121.2(4)
C39 C40 H40 119.4
C35 C40 H40 119.4
C4A C1A H1A1 109.5
C4A C1A H1A2 109.5
H1A1 C1A H1A2 109.5
C4A C1A H1A3 109.5
H1A1 C1A H1A3 109.5
H1A2 C1A H1A3 109.5
C4A C2A H2A1 109.5
C4A C2A H2A2 109.5
H2A1 C2A H2A2 109.5
C4A C2A H2A3 109.5
H2A1 C2A H2A3 109.5
H2A2 C2A H2A3 109.5
C4A C3A H3A1 109.5
C4A C3A H3A2 109.5
H3A1 C3A H3A2 109.5
C4A C3A H3A3 109.5
H3A1 C3A H3A3 109.5
H3A2 C3A H3A3 109.5
O1A C4A C2A 110.0(3)
O1A C4A C3A 109.5(3)
C2A C4A C3A 113.4(4)
O1A C4A C1A 101.5(3)
C2A C4A C1A 112.0(4)
C3A C4A C1A 109.8(4)
O2A C5A O1A 125.3(3)
O2A C5A N1A 125.2(3)
O1A C5A N1A 109.5(3)
N1A C6A C7A 111.1(3)
N1A C6A C8A 107.4(3)
C7A C6A C8A 109.8(3)
N1A C6A C9A 110.3(3)
C7A C6A C9A 109.6(3)
C8A C6A C9A 108.5(3)
C6A C7A H7A1 109.5
C6A C7A H7A2 109.5
H7A1 C7A H7A2 109.5
C6A C7A H7A3 109.5
H7A1 C7A H7A3 109.5
H7A2 C7A H7A3 109.5
C6A C8A H8A1 109.5
C6A C8A H8A2 109.5
H8A1 C8A H8A2 109.5
C6A C8A H8A3 109.5
H8A1 C8A H8A3 109.5
H8A2 C8A H8A3 109.5
O3A C9A N2A 122.9(3)
O3A C9A C6A 120.3(3)
N2A C9A C6A 116.8(3)
N2A C10A C12A 110.1(3)
N2A C10A C11A 108.0(3)
C12A C10A C11A 111.2(3)
N2A C10A C13A 110.9(3)
C12A C10A C13A 110.6(3)
C11A C10A C13A 106.1(3)
C10A C11A H11D 109.5
C10A C11A H11E 109.5
H11D C11A H11E 109.5
C10A C11A H11F 109.5
H11D C11A H11F 109.5
H11E C11A H11F 109.5
C10A C12A H12D 109.5
C10A C12A H12E 109.5
H12D C12A H12E 109.5
C10A C12A H12F 109.5
H12D C12A H12F 109.5
H12E C12A H12F 109.5
O4A C13A N3A 123.1(3)
O4A C13A C10A 120.9(3)
N3A C13A C10A 115.9(3)
N3A C14A C15A 113.8(3)
N3A C14A C18A 112.9(3)
C15A C14A C18A 103.6(3)
N3A C14A H14A 108.8
C15A C14A H14A 108.8
C18A C14A H14A 108.8
C16A C15A C14A 103.2(3)
C16A C15A H15C 111.1
C14A C15A H15C 111.1
C16A C15A H15D 111.1
C14A C15A H15D 111.1
H15C C15A H15D 109.1
C15A C16A C17A 103.9(3)
C15A C16A H16C 111.0
C17A C16A H16C 111.0
C15A C16A H16D 111.0
C17A C16A H16D 111.0
H16C C16A H16D 109.0
C16A C17A C18A 106.0(3)
C16A C17A H17C 110.5
C18A C17A H17C 110.5
C16A C17A H17D 110.5
C18A C17A H17D 110.5
H17C C17A H17D 108.7
C19A C18A C17A 113.7(3)
C19A C18A C14A 110.7(3)
C17A C18A C14A 105.8(3)
C19A C18A H18A 108.8
C17A C18A H18A 108.8
C14A C18A H18A 108.8
O5A C19A N4A 122.6(3)
O5A C19A C18A 122.3(3)
N4A C19A C18A 115.0(3)
N4A C20A C21A 108.9(3)
N4A C20A C23A 112.3(3)
C21A C20A C23A 110.3(3)
N4A C20A C22A 107.4(3)
C21A C20A C22A 110.3(3)
C23A C20A C22A 107.6(3)
C20A C21A H21D 109.5
C20A C21A H21E 109.5
H21D C21A H21E 109.5
C20A C21A H21F 109.5
H21D C21A H21F 109.5
H21E C21A H21F 109.5
C20A C22A H22D 109.5
C20A C22A H22E 109.5
H22D C22A H22E 109.5
C20A C22A H22F 109.5
H22D C22A H22F 109.5
H22E C22A H22F 109.5
O6A C23A N5A 123.0(3)
O6A C23A C20A 120.7(3)
N5A C23A C20A 116.2(3)
N5A C24A C26A 111.3(3)
N5A C24A C25A 107.7(3)
C26A C24A C25A 109.5(3)
N5A C24A C27A 110.2(3)
C26A C24A C27A 109.6(3)
C25A C24A C27A 108.5(3)
C24A C25A H25D 109.5
C24A C25A H25E 109.5
H25D C25A H25E 109.5
C24A C25A H25F 109.5
H25D C25A H25F 109.5
H25E C25A H25F 109.5
C24A C26A H26D 109.5
C24A C26A H26E 109.5
H26D C26A H26E 109.5
C24A C26A H26F 109.5
H26D C26A H26F 109.5
H26E C26A H26F 109.5
O7A C27A N6A 122.2(4)
O7A C27A C24A 121.0(4)
N6A C27A C24A 116.6(3)
N6A C28A C32A 109.1(3)
N6A C28A C29A 113.0(3)
C32A C28A C29A 102.7(4)
N6A C28A H28A 110.6
C32A C28A H28A 110.6
C29A C28A H28A 110.6
C30A C29A C28A 104.4(4)
C30A C29A H29C 110.9
C28A C29A H29C 110.9
C30A C29A H29D 110.9
C28A C29A H29D 110.9
H29C C29A H29D 108.9
C31A C30A C29A 107.4(3)
C31A C30A H30C 110.2
C29A C30A H30C 110.2
C31A C30A H30D 110.2
C29A C30A H30D 110.2
H30C C30A H30D 108.5
C30A C31A C32A 104.8(4)
C30A C31A H31C 110.8
C32A C31A H31C 110.8
C30A C31A H31D 110.8
C32A C31A H31D 110.8
H31C C31A H31D 108.9
C33A C32A C28A 110.2(3)
C33A C32A C31A 115.7(3)
C28A C32A C31A 103.1(4)
C33A C32A H32A 109.2
C28A C32A H32A 109.2
C31A C32A H32A 109.2
O8A C33A O9A 124.0(4)
O8A C33A C32A 123.4(4)
O9A C33A C32A 112.6(3)
O9A C34A C35A 109.1(3)
O9A C34A H34C 109.9
C35A C34A H34C 109.9
O9A C34A H34D 109.9
C35A C34A H34D 109.9
H34C C34A H34D 108.3
C36A C35A C40A 118.4(4)
C36A C35A C34A 123.5(4)
C40A C35A C34A 118.1(4)
C35A C36A C37A 120.6(4)
C35A C36A H36A 119.7
C37A C36A H36A 119.7
C38A C37A C36A 120.2(4)
C38A C37A H37A 119.9
C36A C37A H37A 119.9
C37A C38A C39A 119.8(4)
C37A C38A H38A 120.1
C39A C38A H38A 120.1
C38A C39A C40A 119.9(4)
C38A C39A H39A 120.0
C40A C39A H39A 120.0
C39A C40A C35A 121.1(4)
C39A C40A H40A 119.4
C35A C40A H40A 119.4

loop_
_geom_bond_atom_site_label_1
_geom_bond_atom_site_label_2
_geom_bond_distance
O1 C5 1.344(4)
O1 C4 1.482(5)
O2 C5 1.218(4)
O3 C9 1.226(4)
O4 C13 1.221(4)
O5 C19 1.231(4)
O6 C23 1.228(4)
O7 C27 1.225(4)
O8 C33 1.198(5)
O9 C33 1.344(5)
O9 C34 1.439(5)
O1A C5A 1.348(4)
O1A C4A 1.481(5)
O2A C5A 1.220(4)
O3A C9A 1.235(4)
O4A C13A 1.232(4)
O5A C19A 1.232(4)
O6A C23A 1.229(4)
O7A C27A 1.227(4)
O8A C33A 1.206(4)
O9A C33A 1.333(4)
O9A C34A 1.442(5)
N1 C5 1.347(5)
N1 C6 1.463(5)
N1 H1 0.8800
N2 C9 1.345(5)
N2 C10 1.480(5)
N2 H2 0.8800
N3 C13 1.346(5)
N3 C14 1.461(5)
N3 H3 0.8800
N4 C19 1.348(5)
N4 C20 1.462(5)
N4 H4 0.8800
N5 C23 1.339(5)
N5 C24 1.472(5)
N5 H5 0.8800
N6 C27 1.337(5)
N6 C28 1.458(5)
N6 H6 0.8800
N1A C5A 1.348(5)
N1A C6A 1.466(5)
N1A H1A 0.8800
N2A C9A 1.345(5)
N2A C10A 1.469(5)
N2A H2A 0.8800
N3A C13A 1.345(5)
N3A C14A 1.454(5)
N3A H3A 0.8800
N4A C19A 1.343(5)
N4A C20A 1.476(5)
N4A H4A 0.8800
N5A C23A 1.346(5)
N5A C24A 1.472(5)
N5A H5A 0.8800
N6A C27A 1.356(5)
N6A C28A 1.459(5)
N6A H6A 0.8800
C1 C4 1.514(5)
C1 H1B 0.9800
C1 H1C 0.9800
C1 H1D 0.9800
C2 C4 1.519(6)
C2 H2B 0.9800
C2 H2C 0.9800
C2 H2D 0.9800
C3 C4 1.521(6)
C3 H3B 0.9800
C3 H3C 0.9800
C3 H3D 0.9800
C6 C7 1.525(5)
C6 C8 1.528(5)
C6 C9 1.549(5)
C7 H7A 0.9800
C7 H7B 0.9800
C7 H7C 0.9800
C8 H8A 0.9800
C8 H8B 0.9800
C8 H8C 0.9800
C10 C12 1.522(5)
C10 C11 1.530(5)
C10 C13 1.537(5)
C11 H11A 0.9800
C11 H11B 0.9800
C11 H11C 0.9800
C12 H12A 0.9800
C12 H12B 0.9800
C12 H12C 0.9800
C14 C15 1.529(5)
C14 C18 1.560(5)
C14 H14 1.0000
C15 C16 1.526(6)
C15 H15A 0.9900
C15 H15B 0.9900
C16 C17 1.522(6)
C16 H16A 0.9900
C16 H16B 0.9900
C17 C18 1.540(5)
C17 H17A 0.9900
C17 H17B 0.9900
C18 C19 1.524(5)
C18 H18 1.0000
C20 C21 1.522(5)
C20 C22 1.541(5)
C20 C23 1.538(5)
C21 H21A 0.9800
C21 H21B 0.9800
C21 H21C 0.9800
C22 H22A 0.9800
C22 H22B 0.9800
C22 H22C 0.9800
C24 C25 1.528(5)
C24 C26 1.530(5)
C24 C27 1.541(5)
C25 H25A 0.9800
C25 H25B 0.9800
C25 H25C 0.9800
C26 H26A 0.9800
C26 H26B 0.9800
C26 H26C 0.9800
C28 C32 1.531(5)
C28 C29 1.547(5)
C28 H28 1.0000
C29 C30 1.527(6)
C29 H29A 0.9900
C29 H29B 0.9900
C30 C31 1.519(7)
C30 H30A 0.9900
C30 H30B 0.9900
C31 C32 1.543(5)
C31 H31A 0.9900
C31 H31B 0.9900
C32 C33 1.517(5)
C32 H32 1.0000
C34 C35 1.507(5)
C34 H34A 0.9900
C34 H34B 0.9900
C35 C36 1.374(5)
C35 C40 1.393(6)
C36 C37 1.396(6)
C36 H36 0.9500
C37 C38 1.377(7)
C37 H37 0.9500
C38 C39 1.376(7)
C38 H38 0.9500
C39 C40 1.386(6)
C39 H39 0.9500
C40 H40 0.9500
C1A C4A 1.523(6)
C1A H1A1 0.9800
C1A H1A2 0.9800
C1A H1A3 0.9800
C2A C4A 1.513(7)
C2A H2A1 0.9800
C2A H2A2 0.9800
C2A H2A3 0.9800
C3A C4A 1.517(6)
C3A H3A1 0.9800
C3A H3A2 0.9800
C3A H3A3 0.9800
C6A C7A 1.519(5)
C6A C8A 1.531(5)
C6A C9A 1.537(5)
C7A H7A1 0.9800
C7A H7A2 0.9800
C7A H7A3 0.9800
C8A H8A1 0.9800
C8A H8A2 0.9800
C8A H8A3 0.9800
C10A C12A 1.526(5)
C10A C11A 1.535(5)
C10A C13A 1.537(5)
C11A H11D 0.9800
C11A H11E 0.9800
C11A H11F 0.9800
C12A H12D 0.9800
C12A H12E 0.9800
C12A H12F 0.9800
C14A C15A 1.525(5)
C14A C18A 1.555(5)
C14A H14A 1.0000
C15A C16A 1.519(5)
C15A H15C 0.9900
C15A H15D 0.9900
C16A C17A 1.534(6)
C16A H16C 0.9900
C16A H16D 0.9900
C17A C18A 1.539(5)
C17A H17C 0.9900
C17A H17D 0.9900
C18A C19A 1.525(5)
C18A H18A 1.0000
C20A C21A 1.524(5)
C20A C23A 1.532(5)
C20A C22A 1.537(5)
C21A H21D 0.9800
C21A H21E 0.9800
C21A H21F 0.9800
C22A H22D 0.9800
C22A H22E 0.9800
C22A H22F 0.9800
C24A C26A 1.526(5)
C24A C25A 1.526(5)
C24A C27A 1.539(5)
C25A H25D 0.9800
C25A H25E 0.9800
C25A H25F 0.9800
C26A H26D 0.9800
C26A H26E 0.9800
C26A H26F 0.9800
C28A C32A 1.532(6)
C28A C29A 1.534(6)
C28A H28A 1.0000
C29A C30A 1.536(7)
C29A H29C 0.9900
C29A H29D 0.9900
C30A C31A 1.525(7)
C30A H30C 0.9900
C30A H30D 0.9900
C31A C32A 1.539(6)
C31A H31C 0.9900
C31A H31D 0.9900
C32A C33A 1.506(5)
C32A H32A 1.0000
C34A C35A 1.513(5)
C34A H34C 0.9900
C34A H34D 0.9900
C35A C36A 1.382(6)
C35A C40A 1.388(5)
C36A C37A 1.395(5)
C36A H36A 0.9500
C37A C38A 1.371(6)
C37A H37A 0.9500
C38A C39A 1.378(6)
C38A H38A 0.9500
C39A C40A 1.383(6)
C39A H39A 0.9500
C40A H40A 0.9500

loop_
_geom_hbond_atom_site_label_D
_geom_hbond_atom_site_label_H
_geom_hbond_atom_site_label_A
_geom_hbond_distance_DH
_geom_hbond_distance_HA
_geom_hbond_distance_DA
_geom_hbond_angle_DHA
_geom_hbond_site_symmetry_A
N1 H1 O8A 0.88 2.31 3.074(4) 145.7 3_745
N2 H2 O6A 0.88 2.30 3.004(4) 137.3 3_745
N3 H3 O2 0.88 2.18 2.886(4) 137.4 .
N4 H4 O3 0.88 2.00 2.870(4) 167.6 .
N5 H5 O4 0.88 2.14 2.989(4) 161.8 .
N6 H6 O5 0.88 2.08 2.937(4) 163.1 .
N1A H1A O6 0.88 2.30 2.877(4) 123.5 4_455
N2A H2A O7 0.88 2.19 2.886(4) 136.1 4
N3A H3A O2A 0.88 2.14 2.943(4) 150.7 .
N4A H4A O3A 0.88 1.95 2.820(4) 172.1 .
N5A H5A O4A 0.88 2.05 2.900(4) 161.6 .
N6A H6A O5A 0.88 2.22 2.983(4) 144.2 .

loop_
_geom_torsion_atom_site_label_1
_geom_torsion_atom_site_label_2
_geom_torsion_atom_site_label_3
_geom_torsion_atom_site_label_4
_geom_torsion
C5 O1 C4 C1 176.4(3)
C5 O1 C4 C2 -65.7(4)
C5 O1 C4 C3 59.6(4)
C4 O1 C5 O2 20.2(5)
C4 O1 C5 N1 -159.3(3)
C6 N1 C5 O2 11.1(6)
C6 N1 C5 O1 -169.5(3)
C5 N1 C6 C7 67.8(4)
C5 N1 C6 C8 -171.8(3)
C5 N1 C6 C9 -53.6(4)
C10 N2 C9 O3 -0.2(5)
C10 N2 C9 C6 -179.4(3)
N1 C6 C9 O3 142.3(3)
C7 C6 C9 O3 19.7(5)
C8 C6 C9 O3 -100.7(4)
N1 C6 C9 N2 -38.4(4)
C7 C6 C9 N2 -161.1(3)
C8 C6 C9 N2 78.6(4)
C9 N2 C10 C12 70.9(4)
C9 N2 C10 C11 -168.0(3)
C9 N2 C10 C13 -50.6(5)
C14 N3 C13 O4 -7.1(6)
C14 N3 C13 C10 177.8(3)
N2 C10 C13 O4 145.1(3)
C12 C10 C13 O4 22.7(5)
C11 C10 C13 O4 -97.4(4)
N2 C10 C13 N3 -39.7(4)
C12 C10 C13 N3 -162.1(3)
C11 C10 C13 N3 77.8(4)
C13 N3 C14 C15 138.2(4)
C13 N3 C14 C18 -103.3(4)
N3 C14 C15 C16 161.6(3)
C18 C14 C15 C16 38.5(4)
C14 C15 C16 C17 -44.4(4)
C15 C16 C17 C18 32.9(4)
C16 C17 C18 C19 110.9(4)
C16 C17 C18 C14 -8.6(4)
N3 C14 C18 C19 94.8(4)
C15 C14 C18 C19 -141.4(3)
N3 C14 C18 C17 -142.5(3)
C15 C14 C18 C17 -18.7(4)
C20 N4 C19 O5 2.7(5)
C20 N4 C19 C18 179.0(3)
C17 C18 C19 O5 -25.0(5)
C14 C18 C19 O5 92.5(4)
C17 C18 C19 N4 158.7(3)
C14 C18 C19 N4 -83.8(4)
C19 N4 C20 C21 71.3(4)
C19 N4 C20 C22 -168.2(3)
C19 N4 C20 C23 -51.1(4)
C24 N5 C23 O6 1.3(5)
C24 N5 C23 C20 -174.9(3)
N4 C20 C23 O6 144.2(3)
C21 C20 C23 O6 21.6(5)
C22 C20 C23 O6 -98.6(4)
N4 C20 C23 N5 -39.5(4)
C21 C20 C23 N5 -162.1(3)
C22 C20 C23 N5 77.7(4)
C23 N5 C24 C25 -177.6(3)
C23 N5 C24 C26 61.9(4)
C23 N5 C24 C27 -61.6(4)
C28 N6 C27 O7 2.4(6)
C28 N6 C27 C24 -171.9(3)
N5 C24 C27 O7 164.8(3)
C25 C24 C27 O7 -77.9(4)
C26 C24 C27 O7 40.6(5)
N5 C24 C27 N6 -20.7(5)
C25 C24 C27 N6 96.6(4)
C26 C24 C27 N6 -144.9(4)
C27 N6 C28 C32 -108.5(4)
C27 N6 C28 C29 133.2(4)
N6 C28 C29 C30 112.4(4)
C32 C28 C29 C30 -11.0(4)
C28 C29 C30 C31 -14.8(5)
C29 C30 C31 C32 34.7(4)
N6 C28 C32 C33 151.9(3)
C29 C28 C32 C33 -86.6(4)
N6 C28 C32 C31 -89.5(4)
C29 C28 C32 C31 31.9(4)
C30 C31 C32 C33 75.9(4)
C30 C31 C32 C28 -41.4(4)
C34 O9 C33 O8 1.3(5)
C34 O9 C33 C32 -179.3(3)
C28 C32 C33 O8 -14.1(5)
C31 C32 C33 O8 -127.1(4)
C28 C32 C33 O9 166.4(3)
C31 C32 C33 O9 53.5(4)
C33 O9 C34 C35 -81.2(4)
O9 C34 C35 C36 165.4(4)
O9 C34 C35 C40 -15.7(6)
C40 C35 C36 C37 -0.8(6)
C34 C35 C36 C37 178.1(4)
C35 C36 C37 C38 1.2(6)
C36 C37 C38 C39 -1.2(7)
C37 C38 C39 C40 0.9(7)
C38 C39 C40 C35 -0.5(7)
C36 C35 C40 C39 0.4(6)
C34 C35 C40 C39 -178.4(4)
C5A O1A C4A C2A -64.1(4)
C5A O1A C4A C3A 61.1(5)
C5A O1A C4A C1A 177.1(4)
C4A O1A C5A O2A 3.4(6)
C4A O1A C5A N1A -175.5(3)
C6A N1A C5A O2A 7.8(6)
C6A N1A C5A O1A -173.4(3)
C5A N1A C6A C7A 65.3(4)
C5A N1A C6A C8A -174.6(3)
C5A N1A C6A C9A -56.5(5)
C10A N2A C9A O3A 0.5(5)
C10A N2A C9A C6A -179.0(3)
N1A C6A C9A O3A 150.5(3)
C7A C6A C9A O3A 27.8(5)
C8A C6A C9A O3A -92.1(4)
N1A C6A C9A N2A -30.0(4)
C7A C6A C9A N2A -152.7(3)
C8A C6A C9A N2A 87.4(4)
C9A N2A C10A C12A 71.0(4)
C9A N2A C10A C11A -167.5(3)
C9A N2A C10A C13A -51.7(4)
C14A N3A C13A O4A -8.7(5)
C14A N3A C13A C10A 175.6(3)
N2A C10A C13A O4A 150.4(3)
C12A C10A C13A O4A 28.0(5)
C11A C10A C13A O4A -92.7(4)
N2A C10A C13A N3A -33.9(4)
C12A C10A C13A N3A -156.3(3)
C11A C10A C13A N3A 83.0(4)
C13A N3A C14A C15A 145.6(3)
C13A N3A C14A C18A -96.8(4)
N3A C14A C15A C16A 162.5(3)
C18A C14A C15A C16A 39.6(4)
C14A C15A C16A C17A -41.1(4)
C15A C16A C17A C18A 26.4(4)
C16A C17A C18A C19A 119.7(4)
C16A C17A C18A C14A -2.0(4)
N3A C14A C18A C19A 89.9(4)
C15A C14A C18A C19A -146.6(3)
N3A C14A C18A C17A -146.5(3)
C15A C14A C18A C17A -23.0(4)
C20A N4A C19A O5A 2.9(6)
C20A N4A C19A C18A 179.5(3)
C17A C18A C19A O5A -22.5(5)
C14A C18A C19A O5A 96.5(4)
C17A C18A C19A N4A 161.0(3)
C14A C18A C19A N4A -80.1(4)
C19A N4A C20A C21A 71.6(4)
C19A N4A C20A C23A -50.9(5)
C19A N4A C20A C22A -169.0(3)
C24A N5A C23A O6A 0.8(6)
C24A N5A C23A C20A -175.8(3)
N4A C20A C23A O6A 146.7(3)
C21A C20A C23A O6A 25.1(5)
C22A C20A C23A O6A -95.3(4)
N4A C20A C23A N5A -36.5(4)
C21A C20A C23A N5A -158.2(3)
C22A C20A C23A N5A 81.4(4)
C23A N5A C24A C26A 68.6(4)
C23A N5A C24A C25A -171.4(3)
C23A N5A C24A C27A -53.2(4)
C28A N6A C27A O7A -13.3(6)
C28A N6A C27A C24A 170.7(3)
N5A C24A C27A O7A 151.5(3)
C26A C24A C27A O7A 28.8(5)
C25A C24A C27A O7A -90.7(4)
N5A C24A C27A N6A -32.4(4)
C26A C24A C27A N6A -155.2(3)
C25A C24A C27A N6A 85.3(4)
C27A N6A C28A C32A -163.5(3)
C27A N6A C28A C29A 83.0(5)
N6A C28A C29A C30A 82.1(4)
C32A C28A C29A C30A -35.3(4)
C28A C29A C30A C31A 14.9(5)
C29A C30A C31A C32A 11.2(5)
N6A C28A C32A C33A 158.3(3)
C29A C28A C32A C33A -81.7(4)
N6A C28A C32A C31A -77.7(4)
C29A C28A C32A C31A 42.4(4)
C30A C31A C32A C33A 87.2(4)
C30A C31A C32A C28A -33.1(4)
C34A O9A C33A O8A -2.7(6)
C34A O9A C33A C32A 177.7(3)
C28A C32A C33A O8A -54.9(5)
C31A C32A C33A O8A -171.3(4)
C28A C32A C33A O9A 124.7(4)
C31A C32A C33A O9A 8.3(5)
C33A O9A C34A C35A 146.1(3)
O9A C34A C35A C36A -6.1(5)
O9A C34A C35A C40A 176.7(3)
C40A C35A C36A C37A -0.2(6)
C34A C35A C36A C37A -177.4(4)
C35A C36A C37A C38A 0.5(6)
C36A C37A C38A C39A 0.1(7)
C37A C38A C39A C40A -1.0(7)
C38A C39A C40A C35A 1.3(7)
C36A C35A C40A C39A -0.8(6)
C34A C35A C40A C39A 176.6(4)
